data_4077957
loop_
_publ_author_name
'Braunschweig, Holger'
'Friedrich, Maria'
'Radacki, Krzysztof'
'Wolf, Justin'

_publ_section_title
;
 Synthesis and Reactivity of Palladium- and Platinum-Bridged
 Heterobimetallic [3]Trochrocenophanes
;
_journal_issue 8
_journal_name_full Organometallics
_journal_page_first 3027
_journal_paper_doi 10.1021/om201119v
_journal_volume 31
_journal_year 2012
_chemical_formula_moiety 'C18 H28 Cr P2 Pt'
_chemical_formula_sum 'C18 H28 Cr P2 Pt'
_chemical_formula_weight 553.43
_chemical_name_common
;
?
;
_chemical_name_systematic
; 
?
;
_space_group_IT_number 14
_symmetry_cell_setting monoclinic
_symmetry_space_group_name_Hall '-P 2yn'
_symmetry_space_group_name_H-M 'P 1 21/n 1'
_atom_sites_solution_hydrogens geom
_atom_sites_solution_primary direct
_atom_sites_solution_secondary difmap
_audit_creation_method SHELXL-97
_cell_angle_alpha 90.00
_cell_angle_beta 100.521(2)
_cell_angle_gamma 90.00
_cell_formula_units_Z 4
_cell_length_a 9.3207(5)
_cell_length_b 13.1612(7)
_cell_length_c 15.6194(7)
_cell_measurement_reflns_used 8076
_cell_measurement_temperature 100(2)
_cell_measurement_theta_max 26.03
_cell_measurement_theta_min 3.10
_cell_volume 1883.84(17)
_computing_cell_refinement 'Saint+ ver. 7.68A (Bruker AXS)'
_computing_data_collection 'APEX2 ver. 2010.3 (Bruker AXS)'
_computing_data_reduction 'Saint+ ver. 7.68A (Bruker AXS)'
_computing_molecular_graphics 'XP ver. 5.1 (Bruker AXS, 1998)'
_computing_publication_material 'SHELXL-97 (Sheldrick, 2008)'
_computing_structure_refinement 'SHELXL-97 (Sheldrick, 1997)'
_computing_structure_solution 'SHELXS-97 (Sheldrick, 1990)'
_diffrn_ambient_temperature 100(2)
_diffrn_measured_fraction_theta_full 0.995
_diffrn_measured_fraction_theta_max 0.992
_diffrn_measurement_device_type 'Bruker APEX-II CCD'
_diffrn_measurement_method '\f and \w scans'
_diffrn_radiation_monochromator 'multi-layer mirror'
_diffrn_radiation_source 'rotating anode'
_diffrn_radiation_type MoK\a
_diffrn_radiation_wavelength 0.71073
_diffrn_reflns_av_R_equivalents 0.0437
_diffrn_reflns_av_sigmaI/netI 0.0330
_diffrn_reflns_limit_h_max 11
_diffrn_reflns_limit_h_min -11
_diffrn_reflns_limit_k_max 16
_diffrn_reflns_limit_k_min -16
_diffrn_reflns_limit_l_max 19
_diffrn_reflns_limit_l_min -19
_diffrn_reflns_number 18169
_diffrn_reflns_theta_full 26.00
_diffrn_reflns_theta_max 26.03
_diffrn_reflns_theta_min 2.04
_exptl_absorpt_coefficient_mu 8.159
_exptl_absorpt_correction_T_max 0.7453
_exptl_absorpt_correction_T_min 0.4934
_exptl_absorpt_correction_type multi-scan
_exptl_absorpt_process_details 'Sadabs 2008/1 (Brucker 2008)'
_exptl_crystal_colour blue
_exptl_crystal_density_diffrn 1.951
_exptl_crystal_density_method 'not measured'
_exptl_crystal_description block
_exptl_crystal_F_000 1072
_exptl_crystal_size_max 0.21
_exptl_crystal_size_mid 0.17
_exptl_crystal_size_min 0.14
_refine_diff_density_max 2.298
_refine_diff_density_min -1.079
_refine_diff_density_rms 0.193
_refine_ls_extinction_method none
_refine_ls_goodness_of_fit_ref 1.230
_refine_ls_hydrogen_treatment constr
_refine_ls_matrix_type full
_refine_ls_number_parameters 205
_refine_ls_number_reflns 3691
_refine_ls_number_restraints 0
_refine_ls_restrained_S_all 1.230
_refine_ls_R_factor_all 0.0276
_refine_ls_R_factor_gt 0.0242
_refine_ls_shift/su_max 0.002
_refine_ls_shift/su_mean 0.000
_refine_ls_structure_factor_coef Fsqd
_refine_ls_weighting_details 'calc w=1/[\s^2^(Fo^2^)+(0.0370P)^2^+4.2116P] where P=(Fo^2^+2Fc^2^)/3'
_refine_ls_weighting_scheme calc
_refine_ls_wR_factor_gt 0.0676
_refine_ls_wR_factor_ref 0.0810
_reflns_number_gt 3439
_reflns_number_total 3691
_reflns_threshold_expression >2sigma(I)
_cod_data_source_file om201119v_si_002.cif
_cod_data_source_block 14
_cod_depositor_comments
;
The following automatic conversions were performed:

'_symmetry_cell_setting' value 'Monoclinic' changed to 'monoclinic'
according to /home/saulius/struct/CIF-dictionaries/cif_core.dic
dictionary named 'cif_core.dic' version 2.4.1 from 2010-06-29.

Automatic conversion script
Id: cif_fix_values 1715 2011-07-08 13:25:40Z adriana 
;
_cod_original_sg_symbol_H-M P2(1)/n
_cod_database_code 4077957

loop_
_symmetry_equiv_pos_as_xyz
'x, y, z'
'-x+1/2, y+1/2, -z+1/2'
'-x, -y, -z'
'x-1/2, -y-1/2, z-1/2'

loop_
_atom_site_label
_atom_site_type_symbol
_atom_site_fract_x
_atom_site_fract_y
_atom_site_fract_z
_atom_site_U_iso_or_equiv
_atom_site_adp_type
_atom_site_occupancy
_atom_site_symmetry_multiplicity
_atom_site_calc_flag
_atom_site_refinement_flags
Cr1 Cr 0.78786(9) 0.81265(6) 1.00597(5) 0.01688(19) Uani 1 1 d .
C1_1 C 0.5558(5) 0.8091(4) 0.9563(3) 0.0176(10) Uani 1 1 d .
C2_1 C 0.6229(5) 0.8766(4) 0.9029(4) 0.0201(11) Uani 1 1 d .
H2_1 H 0.6233 0.8690 0.8425 0.024 Uiso 1 1 calc R
C3_1 C 0.6888(6) 0.9573(4) 0.9577(4) 0.0254(12) Uani 1 1 d .
H3_1 H 0.7414 1.0128 0.9396 0.031 Uiso 1 1 calc R
C4_1 C 0.6629(6) 0.9411(4) 1.0428(4) 0.0263(13) Uani 1 1 d .
H4_1 H 0.6949 0.9834 1.0919 0.032 Uiso 1 1 calc R
C5_1 C 0.5807(6) 0.8505(4) 1.0420(4) 0.0227(11) Uani 1 1 d .
H5_1 H 0.5475 0.8219 1.0907 0.027 Uiso 1 1 calc R
C1_2 C 0.8586(5) 0.6836(4) 0.9409(3) 0.0165(10) Uani 1 1 d .
C2_2 C 0.9431(5) 0.7693(4) 0.9265(4) 0.0199(11) Uani 1 1 d .
H2_2 H 0.9587 0.7779 0.8685 0.024 Uiso 1 1 calc R
C3_2 C 1.0067(6) 0.8429(4) 0.9862(4) 0.0248(12) Uani 1 1 d .
H3_2 H 1.0592 0.8950 0.9632 0.030 Uiso 1 1 calc R
C4_2 C 1.0036(6) 0.8504(4) 1.0750(4) 0.0249(12) Uani 1 1 d .
H4_2 H 1.0530 0.9074 1.1038 0.030 Uiso 1 1 calc R
C5_2 C 0.9382(6) 0.7859(4) 1.1274(4) 0.0243(12) Uani 1 1 d .
H5_2 H 0.9499 0.8043 1.1871 0.029 Uiso 1 1 calc R
C6_2 C 0.8572(6) 0.6971(4) 1.1029(4) 0.0249(12) Uani 1 1 d .
H6_2 H 0.8213 0.6630 1.1483 0.030 Uiso 1 1 calc R
C7_2 C 0.8227(6) 0.6527(4) 1.0209(3) 0.0196(11) Uani 1 1 d .
H7_2 H 0.7664 0.5922 1.0183 0.024 Uiso 1 1 calc R
Pt1_3 Pt 0.523655(19) 0.576292(14) 0.831113(12) 0.01430(9) Uani 1 1 d .
C1_3 C 0.3038(6) 0.5292(5) 0.8036(4) 0.0296(13) Uani 1 1 d .
H1A_3 H 0.2510 0.5688 0.7547 0.044 Uiso 1 1 calc R
H1B_3 H 0.2591 0.5400 0.8550 0.044 Uiso 1 1 calc R
H1C_3 H 0.2991 0.4569 0.7883 0.044 Uiso 1 1 calc R
C2_3 C 0.5558(7) 0.4557(4) 0.7484(4) 0.0254(12) Uani 1 1 d .
H2A_3 H 0.5681 0.3922 0.7817 0.038 Uiso 1 1 calc R
H2B_3 H 0.6435 0.4687 0.7236 0.038 Uiso 1 1 calc R
H2C_3 H 0.4710 0.4500 0.7012 0.038 Uiso 1 1 calc R
P1_4 P 0.44611(14) 0.69971(10) 0.91433(9) 0.0171(3) Uani 1 1 d .
C1_4 C 0.2850(6) 0.7666(5) 0.8574(4) 0.0298(13) Uani 1 1 d .
H1A_4 H 0.2463 0.8105 0.8986 0.045 Uiso 1 1 calc R
H1B_4 H 0.2104 0.7171 0.8325 0.045 Uiso 1 1 calc R
H1C_4 H 0.3117 0.8081 0.8107 0.045 Uiso 1 1 calc R
C2_4 C 0.3871(7) 0.6519(5) 1.0112(4) 0.0330(14) Uani 1 1 d .
H2A_4 H 0.4719 0.6274 1.0526 0.049 Uiso 1 1 calc R
H2B_4 H 0.3181 0.5960 0.9952 0.049 Uiso 1 1 calc R
H2C_4 H 0.3395 0.7066 1.0381 0.049 Uiso 1 1 calc R
P1_5 P 0.76664(14) 0.60844(10) 0.84836(9) 0.0161(3) Uani 1 1 d .
C1_5 C 0.8837(6) 0.4957(4) 0.8651(4) 0.0276(13) Uani 1 1 d .
H1A_5 H 0.8551 0.4484 0.8165 0.041 Uiso 1 1 calc R
H1B_5 H 0.8730 0.4624 0.9197 0.041 Uiso 1 1 calc R
H1C_5 H 0.9857 0.5160 0.8680 0.041 Uiso 1 1 calc R
C2_5 C 0.8215(6) 0.6645(5) 0.7526(4) 0.0275(13) Uani 1 1 d .
H2A_5 H 0.9281 0.6697 0.7621 0.041 Uiso 1 1 calc R
H2B_5 H 0.7786 0.7324 0.7426 0.041 Uiso 1 1 calc R
H2C_5 H 0.7873 0.6215 0.7017 0.041 Uiso 1 1 calc R

loop_
_atom_site_aniso_label
_atom_site_aniso_U_11
_atom_site_aniso_U_22
_atom_site_aniso_U_33
_atom_site_aniso_U_23
_atom_site_aniso_U_13
_atom_site_aniso_U_12
Cr1 0.0201(4) 0.0154(4) 0.0144(4) -0.0006(3) 0.0012(3) -0.0018(3)
C1_1 0.019(2) 0.016(2) 0.019(3) 0.000(2) 0.005(2) 0.005(2)
C2_1 0.019(2) 0.021(3) 0.021(3) 0.006(2) 0.002(2) 0.002(2)
C3_1 0.021(3) 0.018(3) 0.035(3) 0.009(3) -0.001(2) 0.000(2)
C4_1 0.021(3) 0.023(3) 0.033(3) -0.002(3) -0.001(2) 0.003(2)
C5_1 0.027(3) 0.022(3) 0.020(3) 0.000(2) 0.005(2) 0.007(2)
C1_2 0.014(2) 0.016(2) 0.016(2) 0.002(2) -0.0031(19) 0.0032(19)
C2_2 0.015(2) 0.025(3) 0.020(3) 0.002(2) 0.003(2) 0.000(2)
C3_2 0.013(2) 0.028(3) 0.032(3) -0.001(3) 0.003(2) -0.001(2)
C4_2 0.017(2) 0.025(3) 0.029(3) -0.003(2) -0.005(2) 0.003(2)
C5_2 0.026(3) 0.030(3) 0.014(3) 0.000(2) -0.004(2) 0.005(2)
C6_2 0.033(3) 0.023(3) 0.018(3) 0.004(2) 0.001(2) 0.004(2)
C7_2 0.020(2) 0.016(2) 0.021(3) 0.002(2) -0.001(2) 0.001(2)
Pt1_3 0.01699(13) 0.01315(13) 0.01265(13) -0.00004(7) 0.00241(8) -0.00261(7)
C1_3 0.023(3) 0.034(3) 0.031(3) -0.003(3) 0.005(2) -0.014(3)
C2_3 0.040(3) 0.018(3) 0.018(3) -0.006(2) 0.006(2) -0.006(2)
P1_4 0.0172(6) 0.0180(7) 0.0168(6) 0.0027(5) 0.0052(5) 0.0004(5)
C1_4 0.021(3) 0.030(3) 0.036(3) -0.003(3) -0.002(2) 0.005(2)
C2_4 0.045(4) 0.031(3) 0.029(3) 0.000(3) 0.021(3) -0.005(3)
P1_5 0.0160(6) 0.0163(6) 0.0155(6) -0.0001(6) 0.0017(5) 0.0015(5)
C1_5 0.022(3) 0.026(3) 0.033(3) -0.005(3) 0.001(2) 0.008(2)
C2_5 0.024(3) 0.038(3) 0.020(3) 0.001(3) 0.004(2) -0.004(2)

loop_
_atom_type_symbol
_atom_type_description
_atom_type_scat_dispersion_real
_atom_type_scat_dispersion_imag
_atom_type_scat_source
C C 0.0033 0.0016 'International Tables Vol C Tables 4.2.6.8 and 6.1.1.4'
H H 0.0000 0.0000 'International Tables Vol C Tables 4.2.6.8 and 6.1.1.4'
P P 0.1023 0.0942 'International Tables Vol C Tables 4.2.6.8 and 6.1.1.4'
Cr Cr 0.3209 0.6236 'International Tables Vol C Tables 4.2.6.8 and 6.1.1.4'
Pt Pt -1.7033 8.3905 'International Tables Vol C Tables 4.2.6.8 and 6.1.1.4'

loop_
_geom_angle_atom_site_label_1
_geom_angle_atom_site_label_2
_geom_angle_atom_site_label_3
_geom_angle
C7_2 Cr1 C1_2 38.5(2)
C7_2 Cr1 C2_2 72.3(2)
C1_2 Cr1 C2_2 38.5(2)
C7_2 Cr1 C3_2 93.9(2)
C1_2 Cr1 C3_2 72.4(2)
C2_2 Cr1 C3_2 38.0(2)
C7_2 Cr1 C4_2 93.6(2)
C1_2 Cr1 C4_2 94.6(2)
C2_2 Cr1 C4_2 71.7(2)
C3_2 Cr1 C4_2 37.8(2)
C7_2 Cr1 C6_2 37.8(2)
C1_2 Cr1 C6_2 72.3(2)
C2_2 Cr1 C6_2 94.1(2)
C3_2 Cr1 C6_2 93.5(2)
C4_2 Cr1 C6_2 71.3(2)
C7_2 Cr1 C1_1 98.1(2)
C1_2 Cr1 C1_1 100.77(19)
C2_2 Cr1 C1_1 121.5(2)
C3_2 Cr1 C1_1 149.8(2)
C4_2 Cr1 C1_1 164.6(2)
C6_2 Cr1 C1_1 112.8(2)
C7_2 Cr1 C5_1 108.9(2)
C1_2 Cr1 C5_1 132.2(2)
C2_2 Cr1 C5_1 159.7(2)
C3_2 Cr1 C5_1 155.1(2)
C4_2 Cr1 C5_1 127.6(2)
C6_2 Cr1 C5_1 98.4(2)
C1_1 Cr1 C5_1 38.4(2)
C7_2 Cr1 C5_2 71.6(2)
C1_2 Cr1 C5_2 94.6(2)
C2_2 Cr1 C5_2 93.8(2)
C3_2 Cr1 C5_2 71.2(2)
C4_2 Cr1 C5_2 37.5(2)
C6_2 Cr1 C5_2 37.9(2)
C1_1 Cr1 C5_2 138.9(2)
C5_1 Cr1 C5_2 105.9(2)
C7_2 Cr1 C2_1 122.2(2)
C1_2 Cr1 C2_1 101.1(2)
C2_2 Cr1 C2_1 97.7(2)
C3_2 Cr1 C2_1 112.4(2)
C4_2 Cr1 C2_1 138.3(2)
C6_2 Cr1 C2_1 150.3(2)
C1_1 Cr1 C2_1 38.66(19)
C5_1 Cr1 C2_1 64.0(2)
C5_2 Cr1 C2_1 164.3(2)
C7_2 Cr1 C4_1 144.1(2)
C1_2 Cr1 C4_1 163.9(2)
C2_2 Cr1 C4_1 143.5(2)
C3_2 Cr1 C4_1 117.2(2)
C4_2 Cr1 C4_1 100.5(2)
C6_2 Cr1 C4_1 117.7(2)
C1_1 Cr1 C4_1 64.3(2)
C5_1 Cr1 C4_1 38.0(2)
C5_2 Cr1 C4_1 100.7(2)
C2_1 Cr1 C4_1 63.8(2)
C7_2 Cr1 C3_1 160.2(2)
C1_2 Cr1 C3_1 132.2(2)
C2_2 Cr1 C3_1 108.6(2)
C3_2 Cr1 C3_1 98.1(2)
C4_2 Cr1 C3_1 105.5(2)
C6_2 Cr1 C3_1 155.1(2)
C1_1 Cr1 C3_1 64.1(2)
C5_1 Cr1 C3_1 63.2(2)
C5_2 Cr1 C3_1 127.3(2)
C2_1 Cr1 C3_1 38.2(2)
C4_1 Cr1 C3_1 37.6(2)
C5_1 C1_1 C2_1 107.2(5)
C5_1 C1_1 P1_4 128.8(4)
C2_1 C1_1 P1_4 123.7(4)
C5_1 C1_1 Cr1 71.0(3)
C2_1 C1_1 Cr1 71.5(3)
P1_4 C1_1 Cr1 127.4(3)
C3_1 C2_1 C1_1 107.3(5)
C3_1 C2_1 Cr1 71.2(3)
C1_1 C2_1 Cr1 69.9(3)
C3_1 C2_1 H2_1 126.4
C1_1 C2_1 H2_1 126.4
Cr1 C2_1 H2_1 124.2
C4_1 C3_1 C2_1 108.8(5)
C4_1 C3_1 Cr1 71.2(3)
C2_1 C3_1 Cr1 70.6(3)
C4_1 C3_1 H3_1 125.6
C2_1 C3_1 H3_1 125.6
Cr1 C3_1 H3_1 124.2
C3_1 C4_1 C5_1 107.7(5)
C3_1 C4_1 Cr1 71.2(3)
C5_1 C4_1 Cr1 70.1(3)
C3_1 C4_1 H4_1 126.2
C5_1 C4_1 H4_1 126.2
Cr1 C4_1 H4_1 124.1
C4_1 C5_1 C1_1 109.0(5)
C4_1 C5_1 Cr1 71.9(3)
C1_1 C5_1 Cr1 70.6(3)
C4_1 C5_1 H5_1 125.5
C1_1 C5_1 H5_1 125.5
Cr1 C5_1 H5_1 123.6
C7_2 C1_2 C2_2 126.7(5)
C7_2 C1_2 P1_5 113.0(4)
C2_2 C1_2 P1_5 120.0(4)
C7_2 C1_2 Cr1 70.5(3)
C2_2 C1_2 Cr1 70.9(3)
P1_5 C1_2 Cr1 131.5(3)
C3_2 C2_2 C1_2 128.7(5)
C3_2 C2_2 Cr1 71.3(3)
C1_2 C2_2 Cr1 70.6(3)
C3_2 C2_2 H2_2 115.6
C1_2 C2_2 H2_2 115.6
Cr1 C2_2 H2_2 139.1
C4_2 C3_2 C2_2 128.9(5)
C4_2 C3_2 Cr1 71.3(3)
C2_2 C3_2 Cr1 70.8(3)
C4_2 C3_2 H3_2 115.6
C2_2 C3_2 H3_2 115.6
Cr1 C3_2 H3_2 138.9
C5_2 C4_2 C3_2 129.1(5)
C5_2 C4_2 Cr1 71.7(3)
C3_2 C4_2 Cr1 71.0(3)
C5_2 C4_2 H4_2 115.4
C3_2 C4_2 H4_2 115.4
Cr1 C4_2 H4_2 138.2
C4_2 C5_2 C6_2 128.1(5)
C4_2 C5_2 Cr1 70.7(3)
C6_2 C5_2 Cr1 70.6(3)
C4_2 C5_2 H5_2 115.9
C6_2 C5_2 H5_2 115.9
Cr1 C5_2 H5_2 139.1
C7_2 C6_2 C5_2 128.4(5)
C7_2 C6_2 Cr1 70.2(3)
C5_2 C6_2 Cr1 71.5(3)
C7_2 C6_2 H6_2 115.8
C5_2 C6_2 H6_2 115.8
Cr1 C6_2 H6_2 139.0
C6_2 C7_2 C1_2 130.0(5)
C6_2 C7_2 Cr1 72.0(3)
C1_2 C7_2 Cr1 71.0(3)
C6_2 C7_2 H7_2 115.0
C1_2 C7_2 H7_2 115.0
Cr1 C7_2 H7_2 138.5
C2_3 Pt1_3 C1_3 84.0(2)
C2_3 Pt1_3 P1_5 87.85(17)
C1_3 Pt1_3 P1_5 171.83(18)
C2_3 Pt1_3 P1_4 169.84(17)
C1_3 Pt1_3 P1_4 85.89(18)
P1_5 Pt1_3 P1_4 102.29(5)
Pt1_3 C1_3 H1A_3 109.5
Pt1_3 C1_3 H1B_3 109.5
H1A_3 C1_3 H1B_3 109.5
Pt1_3 C1_3 H1C_3 109.5
H1A_3 C1_3 H1C_3 109.5
H1B_3 C1_3 H1C_3 109.5
Pt1_3 C2_3 H2A_3 109.5
Pt1_3 C2_3 H2B_3 109.5
H2A_3 C2_3 H2B_3 109.5
Pt1_3 C2_3 H2C_3 109.5
H2A_3 C2_3 H2C_3 109.5
H2B_3 C2_3 H2C_3 109.5
C2_4 P1_4 C1_1 102.1(3)
C2_4 P1_4 C1_4 103.0(3)
C1_1 P1_4 C1_4 98.8(3)
C2_4 P1_4 Pt1_3 113.9(2)
C1_1 P1_4 Pt1_3 123.65(17)
C1_4 P1_4 Pt1_3 112.6(2)
P1_4 C1_4 H1A_4 109.5
P1_4 C1_4 H1B_4 109.5
H1A_4 C1_4 H1B_4 109.5
P1_4 C1_4 H1C_4 109.5
H1A_4 C1_4 H1C_4 109.5
H1B_4 C1_4 H1C_4 109.5
P1_4 C2_4 H2A_4 109.5
P1_4 C2_4 H2B_4 109.5
H2A_4 C2_4 H2B_4 109.5
P1_4 C2_4 H2C_4 109.5
H2A_4 C2_4 H2C_4 109.5
H2B_4 C2_4 H2C_4 109.5
C2_5 P1_5 C1_2 105.5(3)
C2_5 P1_5 C1_5 101.3(3)
C1_2 P1_5 C1_5 98.3(2)
C2_5 P1_5 Pt1_3 113.65(19)
C1_2 P1_5 Pt1_3 120.50(17)
C1_5 P1_5 Pt1_3 114.9(2)
P1_5 C1_5 H1A_5 109.5
P1_5 C1_5 H1B_5 109.5
H1A_5 C1_5 H1B_5 109.5
P1_5 C1_5 H1C_5 109.5
H1A_5 C1_5 H1C_5 109.5
H1B_5 C1_5 H1C_5 109.5
P1_5 C2_5 H2A_5 109.5
P1_5 C2_5 H2B_5 109.5
H2A_5 C2_5 H2B_5 109.5
P1_5 C2_5 H2C_5 109.5
H2A_5 C2_5 H2C_5 109.5
H2B_5 C2_5 H2C_5 109.5

loop_
_geom_bond_atom_site_label_1
_geom_bond_atom_site_label_2
_geom_bond_distance
Cr1 C7_2 2.136(5)
Cr1 C1_2 2.144(5)
Cr1 C2_2 2.148(5)
Cr1 C3_2 2.155(5)
Cr1 C4_2 2.159(5)
Cr1 C6_2 2.160(6)
Cr1 C1_1 2.160(5)
Cr1 C5_1 2.165(6)
Cr1 C5_2 2.171(5)
Cr1 C2_1 2.181(5)
Cr1 C4_1 2.189(6)
Cr1 C3_1 2.189(6)
C1_1 C5_1 1.424(7)
C1_1 C2_1 1.437(7)
C1_1 P1_4 1.818(5)
C2_1 C3_1 1.431(8)
C2_1 H2_1 0.9500
C3_1 C4_1 1.411(9)
C3_1 H3_1 0.9500
C4_1 C5_1 1.417(8)
C4_1 H4_1 0.9500
C5_1 H5_1 0.9500
C1_2 C7_2 1.411(7)
C1_2 C2_2 1.416(7)
C1_2 P1_5 1.830(5)
C2_2 C3_2 1.400(8)
C2_2 H2_2 0.9500
C3_2 C4_2 1.396(8)
C3_2 H3_2 0.9500
C4_2 C5_2 1.393(8)
C4_2 H4_2 0.9500
C5_2 C6_2 1.406(8)
C5_2 H5_2 0.9500
C6_2 C7_2 1.392(8)
C6_2 H6_2 0.9500
C7_2 H7_2 0.9500
Pt1_3 C2_3 2.103(5)
Pt1_3 C1_3 2.109(5)
Pt1_3 P1_5 2.2711(13)
Pt1_3 P1_4 2.2789(14)
C1_3 H1A_3 0.9800
C1_3 H1B_3 0.9800
C1_3 H1C_3 0.9800
C2_3 H2A_3 0.9800
C2_3 H2B_3 0.9800
C2_3 H2C_3 0.9800
P1_4 C2_4 1.814(6)
P1_4 C1_4 1.826(6)
C1_4 H1A_4 0.9800
C1_4 H1B_4 0.9800
C1_4 H1C_4 0.9800
C2_4 H2A_4 0.9800
C2_4 H2B_4 0.9800
C2_4 H2C_4 0.9800
P1_5 C2_5 1.822(6)
P1_5 C1_5 1.832(6)
C1_5 H1A_5 0.9800
C1_5 H1B_5 0.9800
C1_5 H1C_5 0.9800
C2_5 H2A_5 0.9800
C2_5 H2B_5 0.9800
C2_5 H2C_5 0.9800

loop_
_geom_torsion_atom_site_label_1
_geom_torsion_atom_site_label_2
_geom_torsion_atom_site_label_3
_geom_torsion_atom_site_label_4
_geom_torsion
C7_2 Cr1 C1_1 C5_1 110.3(3)
C1_2 Cr1 C1_1 C5_1 149.3(3)
C2_2 Cr1 C1_1 C5_1 -175.5(3)
C3_2 Cr1 C1_1 C5_1 -137.3(4)
C4_2 Cr1 C1_1 C5_1 -28.6(10)
C6_2 Cr1 C1_1 C5_1 74.1(4)
C5_2 Cr1 C1_1 C5_1 39.2(5)
C2_1 Cr1 C1_1 C5_1 -116.4(4)
C4_1 Cr1 C1_1 C5_1 -36.8(3)
C3_1 Cr1 C1_1 C5_1 -78.8(3)
C7_2 Cr1 C1_1 C2_1 -133.2(3)
C1_2 Cr1 C1_1 C2_1 -94.3(3)
C2_2 Cr1 C1_1 C2_1 -59.1(4)
C3_2 Cr1 C1_1 C2_1 -20.9(6)
C4_2 Cr1 C1_1 C2_1 87.8(9)
C6_2 Cr1 C1_1 C2_1 -169.5(3)
C5_1 Cr1 C1_1 C2_1 116.4(4)
C5_2 Cr1 C1_1 C2_1 155.6(3)
C4_1 Cr1 C1_1 C2_1 79.6(3)
C3_1 Cr1 C1_1 C2_1 37.6(3)
C7_2 Cr1 C1_1 P1_4 -14.5(4)
C1_2 Cr1 C1_1 P1_4 24.5(4)
C2_2 Cr1 C1_1 P1_4 59.7(4)
C3_2 Cr1 C1_1 P1_4 97.9(5)
C4_2 Cr1 C1_1 P1_4 -153.4(7)
C6_2 Cr1 C1_1 P1_4 -50.8(4)
C5_1 Cr1 C1_1 P1_4 -124.8(5)
C5_2 Cr1 C1_1 P1_4 -85.6(4)
C2_1 Cr1 C1_1 P1_4 118.8(5)
C4_1 Cr1 C1_1 P1_4 -161.6(4)
C3_1 Cr1 C1_1 P1_4 156.4(4)
C5_1 C1_1 C2_1 C3_1 0.6(6)
P1_4 C1_1 C2_1 C3_1 175.2(4)
Cr1 C1_1 C2_1 C3_1 -61.7(4)
C5_1 C1_1 C2_1 Cr1 62.4(4)
P1_4 C1_1 C2_1 Cr1 -123.1(4)
C7_2 Cr1 C2_1 C3_1 175.8(3)
C1_2 Cr1 C2_1 C3_1 -149.2(3)
C2_2 Cr1 C2_1 C3_1 -110.3(3)
C3_2 Cr1 C2_1 C3_1 -73.9(4)
C4_2 Cr1 C2_1 C3_1 -39.2(5)
C6_2 Cr1 C2_1 C3_1 137.1(4)
C1_1 Cr1 C2_1 C3_1 117.3(5)
C5_1 Cr1 C2_1 C3_1 79.0(4)
C5_2 Cr1 C2_1 C3_1 26.5(9)
C4_1 Cr1 C2_1 C3_1 36.6(3)
C7_2 Cr1 C2_1 C1_1 58.5(4)
C1_2 Cr1 C2_1 C1_1 93.5(3)
C2_2 Cr1 C2_1 C1_1 132.4(3)
C3_2 Cr1 C2_1 C1_1 168.8(3)
C4_2 Cr1 C2_1 C1_1 -156.5(3)
C6_2 Cr1 C2_1 C1_1 19.8(6)
C5_1 Cr1 C2_1 C1_1 -38.3(3)
C5_2 Cr1 C2_1 C1_1 -90.8(8)
C4_1 Cr1 C2_1 C1_1 -80.7(3)
C3_1 Cr1 C2_1 C1_1 -117.3(5)
C1_1 C2_1 C3_1 C4_1 -0.3(6)
Cr1 C2_1 C3_1 C4_1 -61.2(4)
C1_1 C2_1 C3_1 Cr1 60.9(3)
C7_2 Cr1 C3_1 C4_1 108.2(7)
C1_2 Cr1 C3_1 C4_1 161.5(3)
C2_2 Cr1 C3_1 C4_1 -162.6(3)
C3_2 Cr1 C3_1 C4_1 -125.0(3)
C4_2 Cr1 C3_1 C4_1 -87.1(4)
C6_2 Cr1 C3_1 C4_1 -8.1(7)
C1_1 Cr1 C3_1 C4_1 80.7(3)
C5_1 Cr1 C3_1 C4_1 37.6(3)
C5_2 Cr1 C3_1 C4_1 -52.5(4)
C2_1 Cr1 C3_1 C4_1 118.8(5)
C7_2 Cr1 C3_1 C2_1 -10.5(8)
C1_2 Cr1 C3_1 C2_1 42.7(4)
C2_2 Cr1 C3_1 C2_1 78.7(3)
C3_2 Cr1 C3_1 C2_1 116.2(3)
C4_2 Cr1 C3_1 C2_1 154.1(3)
C6_2 Cr1 C3_1 C2_1 -126.9(5)
C1_1 Cr1 C3_1 C2_1 -38.1(3)
C5_1 Cr1 C3_1 C2_1 -81.2(3)
C5_2 Cr1 C3_1 C2_1 -171.3(3)
C4_1 Cr1 C3_1 C2_1 -118.8(5)
C2_1 C3_1 C4_1 C5_1 -0.1(6)
Cr1 C3_1 C4_1 C5_1 -60.9(4)
C2_1 C3_1 C4_1 Cr1 60.9(4)
C7_2 Cr1 C4_1 C3_1 -146.7(4)
C1_2 Cr1 C4_1 C3_1 -58.1(9)
C2_2 Cr1 C4_1 C3_1 28.5(5)
C3_2 Cr1 C4_1 C3_1 65.8(4)
C4_2 Cr1 C4_1 C3_1 101.9(4)
C6_2 Cr1 C4_1 C3_1 176.1(3)
C1_1 Cr1 C4_1 C3_1 -80.4(4)
C5_1 Cr1 C4_1 C3_1 -117.7(5)
C5_2 Cr1 C4_1 C3_1 140.1(3)
C2_1 Cr1 C4_1 C3_1 -37.2(3)
C7_2 Cr1 C4_1 C5_1 -29.0(5)
C1_2 Cr1 C4_1 C5_1 59.6(9)
C2_2 Cr1 C4_1 C5_1 146.2(4)
C3_2 Cr1 C4_1 C5_1 -176.5(3)
C4_2 Cr1 C4_1 C5_1 -140.5(3)
C6_2 Cr1 C4_1 C5_1 -66.2(4)
C1_1 Cr1 C4_1 C5_1 37.3(3)
C5_2 Cr1 C4_1 C5_1 -102.3(4)
C2_1 Cr1 C4_1 C5_1 80.5(3)
C3_1 Cr1 C4_1 C5_1 117.7(5)
C3_1 C4_1 C5_1 C1_1 0.5(6)
Cr1 C4_1 C5_1 C1_1 -61.2(4)
C3_1 C4_1 C5_1 Cr1 61.7(4)
C2_1 C1_1 C5_1 C4_1 -0.7(6)
P1_4 C1_1 C5_1 C4_1 -174.9(4)
Cr1 C1_1 C5_1 C4_1 62.0(4)
C2_1 C1_1 C5_1 Cr1 -62.7(3)
P1_4 C1_1 C5_1 Cr1 123.2(4)
C7_2 Cr1 C5_1 C4_1 162.5(3)
C1_2 Cr1 C5_1 C4_1 -161.2(3)
C2_2 Cr1 C5_1 C4_1 -107.6(6)
C3_2 Cr1 C5_1 C4_1 7.4(7)
C4_2 Cr1 C5_1 C4_1 52.2(4)
C6_2 Cr1 C5_1 C4_1 125.0(4)
C1_1 Cr1 C5_1 C4_1 -118.6(5)
C5_2 Cr1 C5_1 C4_1 87.0(4)
C2_1 Cr1 C5_1 C4_1 -80.1(4)
C3_1 Cr1 C5_1 C4_1 -37.2(3)
C7_2 Cr1 C5_1 C1_1 -78.9(3)
C1_2 Cr1 C5_1 C1_1 -42.6(4)
C2_2 Cr1 C5_1 C1_1 11.0(8)
C3_2 Cr1 C5_1 C1_1 126.0(5)
C4_2 Cr1 C5_1 C1_1 170.8(3)
C6_2 Cr1 C5_1 C1_1 -116.4(3)
C5_2 Cr1 C5_1 C1_1 -154.4(3)
C2_1 Cr1 C5_1 C1_1 38.5(3)
C4_1 Cr1 C5_1 C1_1 118.6(5)
C3_1 Cr1 C5_1 C1_1 81.4(3)
C2_2 Cr1 C1_2 C7_2 142.6(4)
C3_2 Cr1 C1_2 C7_2 121.0(3)
C4_2 Cr1 C1_2 C7_2 90.0(3)
C6_2 Cr1 C1_2 C7_2 21.3(3)
C1_1 Cr1 C1_2 C7_2 -89.4(3)
C5_1 Cr1 C1_2 C7_2 -64.0(4)
C5_2 Cr1 C1_2 C7_2 52.3(3)
C2_1 Cr1 C1_2 C7_2 -128.8(3)
C4_1 Cr1 C1_2 C7_2 -109.7(8)
C3_1 Cr1 C1_2 C7_2 -154.1(3)
C7_2 Cr1 C1_2 C2_2 -142.6(4)
C3_2 Cr1 C1_2 C2_2 -21.7(3)
C4_2 Cr1 C1_2 C2_2 -52.6(3)
C6_2 Cr1 C1_2 C2_2 -121.3(3)
C1_1 Cr1 C1_2 C2_2 127.9(3)
C5_1 Cr1 C1_2 C2_2 153.3(3)
C5_2 Cr1 C1_2 C2_2 -90.3(3)
C2_1 Cr1 C1_2 C2_2 88.5(3)
C4_1 Cr1 C1_2 C2_2 107.6(8)
C3_1 Cr1 C1_2 C2_2 63.2(4)
C7_2 Cr1 C1_2 P1_5 103.8(5)
C2_2 Cr1 C1_2 P1_5 -113.5(5)
C3_2 Cr1 C1_2 P1_5 -135.2(4)
C4_2 Cr1 C1_2 P1_5 -166.1(4)
C6_2 Cr1 C1_2 P1_5 125.1(4)
C1_1 Cr1 C1_2 P1_5 14.4(4)
C5_1 Cr1 C1_2 P1_5 39.8(5)
C5_2 Cr1 C1_2 P1_5 156.2(4)
C2_1 Cr1 C1_2 P1_5 -25.0(4)
C4_1 Cr1 C1_2 P1_5 -5.9(10)
C3_1 Cr1 C1_2 P1_5 -50.3(5)
C7_2 C1_2 C2_2 C3_2 -1.5(9)
P1_5 C1_2 C2_2 C3_2 171.6(4)
Cr1 C1_2 C2_2 C3_2 44.0(5)
C7_2 C1_2 C2_2 Cr1 -45.5(5)
P1_5 C1_2 C2_2 Cr1 127.5(3)
C7_2 Cr1 C2_2 C3_2 -121.7(4)
C1_2 Cr1 C2_2 C3_2 -145.1(5)
C4_2 Cr1 C2_2 C3_2 -21.7(3)
C6_2 Cr1 C2_2 C3_2 -90.4(4)
C1_1 Cr1 C2_2 C3_2 149.6(3)
C5_1 Cr1 C2_2 C3_2 141.6(6)
C5_2 Cr1 C2_2 C3_2 -52.4(4)
C2_1 Cr1 C2_2 C3_2 116.8(3)
C4_1 Cr1 C2_2 C3_2 61.2(5)
C3_1 Cr1 C2_2 C3_2 79.1(4)
C7_2 Cr1 C2_2 C1_2 23.4(3)
C3_2 Cr1 C2_2 C1_2 145.1(5)
C4_2 Cr1 C2_2 C1_2 123.4(3)
C6_2 Cr1 C2_2 C1_2 54.7(3)
C1_1 Cr1 C2_2 C1_2 -65.3(3)
C5_1 Cr1 C2_2 C1_2 -73.3(7)
C5_2 Cr1 C2_2 C1_2 92.7(3)
C2_1 Cr1 C2_2 C1_2 -98.1(3)
C4_1 Cr1 C2_2 C1_2 -153.7(4)
C3_1 Cr1 C2_2 C1_2 -135.8(3)
C1_2 C2_2 C3_2 C4_2 0.3(10)
Cr1 C2_2 C3_2 C4_2 44.1(5)
C1_2 C2_2 C3_2 Cr1 -43.8(5)
C7_2 Cr1 C3_2 C4_2 -90.8(4)
C1_2 Cr1 C3_2 C4_2 -123.2(4)
C2_2 Cr1 C3_2 C4_2 -145.1(5)
C6_2 Cr1 C3_2 C4_2 -52.9(4)
C1_1 Cr1 C3_2 C4_2 155.8(4)
C5_1 Cr1 C3_2 C4_2 65.7(6)
C5_2 Cr1 C3_2 C4_2 -21.8(3)
C2_1 Cr1 C3_2 C4_2 141.9(3)
C4_1 Cr1 C3_2 C4_2 70.8(4)
C3_1 Cr1 C3_2 C4_2 105.0(4)
C7_2 Cr1 C3_2 C2_2 54.3(3)
C1_2 Cr1 C3_2 C2_2 22.0(3)
C4_2 Cr1 C3_2 C2_2 145.1(5)
C6_2 Cr1 C3_2 C2_2 92.2(3)
C1_1 Cr1 C3_2 C2_2 -59.1(5)
C5_1 Cr1 C3_2 C2_2 -149.2(5)
C5_2 Cr1 C3_2 C2_2 123.3(4)
C2_1 Cr1 C3_2 C2_2 -73.0(4)
C4_1 Cr1 C3_2 C2_2 -144.1(3)
C3_1 Cr1 C3_2 C2_2 -109.9(4)
C2_2 C3_2 C4_2 C5_2 1.0(10)
Cr1 C3_2 C4_2 C5_2 44.9(6)
C2_2 C3_2 C4_2 Cr1 -43.9(5)
C7_2 Cr1 C4_2 C5_2 -53.0(4)
C1_2 Cr1 C4_2 C5_2 -91.6(4)
C2_2 Cr1 C4_2 C5_2 -123.0(4)
C3_2 Cr1 C4_2 C5_2 -144.8(5)
C6_2 Cr1 C4_2 C5_2 -22.0(3)
C1_1 Cr1 C4_2 C5_2 86.3(9)
C5_1 Cr1 C4_2 C5_2 64.2(4)
C2_1 Cr1 C4_2 C5_2 156.1(3)
C4_1 Cr1 C4_2 C5_2 93.8(4)
C3_1 Cr1 C4_2 C5_2 132.1(3)
C7_2 Cr1 C4_2 C3_2 91.8(4)
C1_2 Cr1 C4_2 C3_2 53.2(4)
C2_2 Cr1 C4_2 C3_2 21.8(3)
C6_2 Cr1 C4_2 C3_2 122.8(4)
C1_1 Cr1 C4_2 C3_2 -128.9(8)
C5_1 Cr1 C4_2 C3_2 -151.0(3)
C5_2 Cr1 C4_2 C3_2 144.8(5)
C2_1 Cr1 C4_2 C3_2 -59.1(5)
C4_1 Cr1 C4_2 C3_2 -121.4(4)
C3_1 Cr1 C4_2 C3_2 -83.1(4)
C3_2 C4_2 C5_2 C6_2 -0.7(10)
Cr1 C4_2 C5_2 C6_2 43.9(5)
C3_2 C4_2 C5_2 Cr1 -44.6(5)
C7_2 Cr1 C5_2 C4_2 122.8(4)
C1_2 Cr1 C5_2 C4_2 91.5(4)
C2_2 Cr1 C5_2 C4_2 52.9(4)
C3_2 Cr1 C5_2 C4_2 21.9(3)
C6_2 Cr1 C5_2 C4_2 144.7(5)
C1_1 Cr1 C5_2 C4_2 -156.2(3)
C5_1 Cr1 C5_2 C4_2 -132.1(3)
C2_1 Cr1 C5_2 C4_2 -84.3(8)
C4_1 Cr1 C5_2 C4_2 -93.4(4)
C3_1 Cr1 C5_2 C4_2 -63.9(4)
C7_2 Cr1 C5_2 C6_2 -21.9(3)
C1_2 Cr1 C5_2 C6_2 -53.2(3)
C2_2 Cr1 C5_2 C6_2 -91.8(3)
C3_2 Cr1 C5_2 C6_2 -122.8(4)
C4_2 Cr1 C5_2 C6_2 -144.7(5)
C1_1 Cr1 C5_2 C6_2 59.1(5)
C5_1 Cr1 C5_2 C6_2 83.2(4)
C2_1 Cr1 C5_2 C6_2 131.1(7)
C4_1 Cr1 C5_2 C6_2 121.9(3)
C3_1 Cr1 C5_2 C6_2 151.4(3)
C4_2 C5_2 C6_2 C7_2 -0.2(10)
Cr1 C5_2 C6_2 C7_2 43.8(5)
C4_2 C5_2 C6_2 Cr1 -43.9(5)
C1_2 Cr1 C6_2 C7_2 -21.7(3)
C2_2 Cr1 C6_2 C7_2 -53.9(3)
C3_2 Cr1 C6_2 C7_2 -91.9(3)
C4_2 Cr1 C6_2 C7_2 -123.0(4)
C1_1 Cr1 C6_2 C7_2 72.9(4)
C5_1 Cr1 C6_2 C7_2 110.0(3)
C5_2 Cr1 C6_2 C7_2 -144.8(5)
C2_1 Cr1 C6_2 C7_2 59.6(6)
C4_1 Cr1 C6_2 C7_2 144.7(3)
C3_1 Cr1 C6_2 C7_2 150.3(5)
C7_2 Cr1 C6_2 C5_2 144.8(5)
C1_2 Cr1 C6_2 C5_2 123.2(4)
C2_2 Cr1 C6_2 C5_2 90.9(3)
C3_2 Cr1 C6_2 C5_2 52.9(4)
C4_2 Cr1 C6_2 C5_2 21.8(3)
C1_1 Cr1 C6_2 C5_2 -142.3(3)
C5_1 Cr1 C6_2 C5_2 -105.1(3)
C2_1 Cr1 C6_2 C5_2 -155.6(4)
C4_1 Cr1 C6_2 C5_2 -70.5(4)
C3_1 Cr1 C6_2 C5_2 -64.9(6)
C5_2 C6_2 C7_2 C1_2 0.0(10)
Cr1 C6_2 C7_2 C1_2 44.2(5)
C5_2 C6_2 C7_2 Cr1 -44.2(5)
C2_2 C1_2 C7_2 C6_2 1.2(9)
P1_5 C1_2 C7_2 C6_2 -172.3(5)
Cr1 C1_2 C7_2 C6_2 -44.5(5)
C2_2 C1_2 C7_2 Cr1 45.7(5)
P1_5 C1_2 C7_2 Cr1 -127.8(3)
C1_2 Cr1 C7_2 C6_2 145.6(5)
C2_2 Cr1 C7_2 C6_2 122.2(4)
C3_2 Cr1 C7_2 C6_2 90.6(4)
C4_2 Cr1 C7_2 C6_2 52.8(4)
C1_1 Cr1 C7_2 C6_2 -117.2(3)
C5_1 Cr1 C7_2 C6_2 -79.2(4)
C5_2 Cr1 C7_2 C6_2 21.9(3)
C2_1 Cr1 C7_2 C6_2 -149.7(3)
C4_1 Cr1 C7_2 C6_2 -60.8(5)
C3_1 Cr1 C7_2 C6_2 -142.0(6)
C2_2 Cr1 C7_2 C1_2 -23.4(3)
C3_2 Cr1 C7_2 C1_2 -55.0(3)
C4_2 Cr1 C7_2 C1_2 -92.8(3)
C6_2 Cr1 C7_2 C1_2 -145.6(5)
C1_1 Cr1 C7_2 C1_2 97.2(3)
C5_1 Cr1 C7_2 C1_2 135.2(3)
C5_2 Cr1 C7_2 C1_2 -123.7(3)
C2_1 Cr1 C7_2 C1_2 64.7(4)
C4_1 Cr1 C7_2 C1_2 153.6(4)
C3_1 Cr1 C7_2 C1_2 72.3(7)
C5_1 C1_1 P1_4 C2_4 -3.8(6)
C2_1 C1_1 P1_4 C2_4 -177.1(4)
Cr1 C1_1 P1_4 C2_4 91.3(4)
C5_1 C1_1 P1_4 C1_4 101.6(5)
C2_1 C1_1 P1_4 C1_4 -71.6(5)
Cr1 C1_1 P1_4 C1_4 -163.3(3)
C5_1 C1_1 P1_4 Pt1_3 -133.6(4)
C2_1 C1_1 P1_4 Pt1_3 53.1(5)
Cr1 C1_1 P1_4 Pt1_3 -38.5(4)
C2_3 Pt1_3 P1_4 C2_4 72.5(10)
C1_3 Pt1_3 P1_4 C2_4 68.5(3)
P1_5 Pt1_3 P1_4 C2_4 -111.5(2)
C2_3 Pt1_3 P1_4 C1_1 -162.7(9)
C1_3 Pt1_3 P1_4 C1_1 -166.7(3)
P1_5 Pt1_3 P1_4 C1_1 13.3(2)
C2_3 Pt1_3 P1_4 C1_4 -44.3(10)
C1_3 Pt1_3 P1_4 C1_4 -48.3(3)
P1_5 Pt1_3 P1_4 C1_4 131.7(2)
C7_2 C1_2 P1_5 C2_5 177.5(4)
C2_2 C1_2 P1_5 C2_5 3.5(5)
Cr1 C1_2 P1_5 C2_5 93.8(4)
C7_2 C1_2 P1_5 C1_5 -78.3(4)
C2_2 C1_2 P1_5 C1_5 107.8(4)
Cr1 C1_2 P1_5 C1_5 -161.9(4)
C7_2 C1_2 P1_5 Pt1_3 47.2(4)
C2_2 C1_2 P1_5 Pt1_3 -126.8(4)
Cr1 C1_2 P1_5 Pt1_3 -36.5(4)
C2_3 Pt1_3 P1_5 C2_5 72.4(3)
P1_4 Pt1_3 P1_5 C2_5 -106.9(2)
C2_3 Pt1_3 P1_5 C1_2 -160.9(3)
P1_4 Pt1_3 P1_5 C1_2 19.8(2)
C2_3 Pt1_3 P1_5 C1_5 -43.6(3)
P1_4 Pt1_3 P1_5 C1_5 137.1(2)
